data_4079845
loop_
_publ_author_name
'Mairychov\'a, Barbora'
'Svoboda, Tom\'a\<s'
'Erben, Milan'
'R\%u\<zi\<cka, Ale\<s'
'Dost\'al, Libor'
'Jambor, Roman'

_publ_section_title
;
 Intramolecularly Coordinated Group 14 and 15 Chalcogenites
;
_journal_issue 1
_journal_name_full Organometallics
_journal_page_first 157
_journal_paper_doi 10.1021/om3009553
_journal_volume 32
_journal_year 2013
_chemical_formula_moiety 'C36 H48 N4 O6 Se2 Sn2, 2(C H Cl3)'
_chemical_formula_sum 'C38 H50 Cl6 N4 O6 Se2 Sn2'
_chemical_formula_weight 1266.82
_chemical_name_systematic
; 
 ? 
;
_space_group_IT_number 15
_symmetry_cell_setting monoclinic
_symmetry_space_group_name_Hall '-C 2yc'
_symmetry_space_group_name_H-M 'C 1 2/c 1'
_atom_sites_solution_hydrogens geom
_atom_sites_solution_primary direct
_atom_sites_solution_secondary difmap
_audit_creation_method SHELXL-97
_cell_angle_alpha 90
_cell_angle_beta 106.131(5)
_cell_angle_gamma 90
_cell_formula_units_Z 4
_cell_length_a 26.3225(7)
_cell_length_b 9.4910(3)
_cell_length_c 20.1493(6)
_cell_measurement_reflns_used 20474
_cell_measurement_temperature 150(1)
_cell_measurement_theta_max 27.5
_cell_measurement_theta_min 1
_cell_volume 4835.6(3)
_computing_cell_refinement 'COLLECT and DENZO'
_computing_data_collection 'COLLECT (Hooft, 1998) and DENZO (Otwinowski & Minor, 1997)'
_computing_data_reduction 'COLLECT and DENZO'
_computing_molecular_graphics 'PLATON (Spek, 2003)'
_computing_publication_material 'SHELXL-97 (Sheldrick, 2008)'
_computing_structure_refinement 'SHELXL-97 (Sheldrick, 1997)'
_computing_structure_solution 'SIR92 (Altomare et al., 1994)'
_diffrn_ambient_temperature 150(1)
_diffrn_detector_area_resol_mean 9.091
_diffrn_measured_fraction_theta_full 0.982
_diffrn_measured_fraction_theta_max 0.982
_diffrn_measurement_device_type 'Bruker Nonius KappaCCD area detector'
_diffrn_measurement_method '\f and \w scans to fill the Ewald sphere'
_diffrn_radiation_monochromator graphite
_diffrn_radiation_source 'fine-focus sealed tube'
_diffrn_radiation_type MoK\a
_diffrn_radiation_wavelength 0.71073
_diffrn_reflns_av_R_equivalents 0.0544
_diffrn_reflns_av_sigmaI/netI 0.0504
_diffrn_reflns_limit_h_max 33
_diffrn_reflns_limit_h_min -33
_diffrn_reflns_limit_k_max 12
_diffrn_reflns_limit_k_min -11
_diffrn_reflns_limit_l_max 26
_diffrn_reflns_limit_l_min -23
_diffrn_reflns_number 20421
_diffrn_reflns_theta_full 27.40
_diffrn_reflns_theta_max 27.40
_diffrn_reflns_theta_min 2.10
_diffrn_standards_number 0
_exptl_absorpt_coefficient_mu 2.916
_exptl_absorpt_correction_T_max 0.766
_exptl_absorpt_correction_T_min 0.689
_exptl_absorpt_correction_type integration
_exptl_absorpt_process_details
;
Gaussian integration (Coppens, 1970)
;
_exptl_crystal_colour colourless
_exptl_crystal_density_diffrn 1.740
_exptl_crystal_density_method 'not measured'
_exptl_crystal_description block
_exptl_crystal_F_000 2496
_exptl_crystal_size_max 0.20
_exptl_crystal_size_mid 0.18
_exptl_crystal_size_min 0.16
_refine_diff_density_max 0.812
_refine_diff_density_min -1.144
_refine_diff_density_rms 0.125
_refine_ls_extinction_method none
_refine_ls_goodness_of_fit_ref 1.080
_refine_ls_hydrogen_treatment constr
_refine_ls_matrix_type full
_refine_ls_number_parameters 262
_refine_ls_number_reflns 5408
_refine_ls_number_restraints 0
_refine_ls_restrained_S_all 1.080
_refine_ls_R_factor_all 0.0639
_refine_ls_R_factor_gt 0.0381
_refine_ls_shift/su_max 0.001
_refine_ls_shift/su_mean 0.000
_refine_ls_structure_factor_coef Fsqd
_refine_ls_weighting_details 'calc w=1/[\s^2^(Fo^2^)+(0.0279P)^2^+19.2182P] where P=(Fo^2^+2Fc^2^)/3'
_refine_ls_weighting_scheme calc
_refine_ls_wR_factor_gt 0.0727
_refine_ls_wR_factor_ref 0.0819
_reflns_number_gt 4173
_reflns_number_total 5408
_reflns_threshold_expression >2sigma(I)
_cod_data_source_file om3009553_si_002.cif
_cod_data_source_block compound5
_cod_original_cell_volume 4835.7(3)
_cod_original_sg_symbol_H-M 'C 2/c'
_cod_database_code 4079845

loop_
_symmetry_equiv_pos_as_xyz
'x, y, z'
'-x, y, -z+1/2'
'x+1/2, y+1/2, z'
'-x+1/2, y+1/2, -z+1/2'
'-x, -y, -z'
'x, -y, z-1/2'
'-x+1/2, -y+1/2, -z'
'x+1/2, -y+1/2, z-1/2'

loop_
_atom_site_label
_atom_site_type_symbol
_atom_site_fract_x
_atom_site_fract_y
_atom_site_fract_z
_atom_site_U_iso_or_equiv
_atom_site_adp_type
_atom_site_occupancy
_atom_site_symmetry_multiplicity
_atom_site_calc_flag
_atom_site_refinement_flags
Sn1 Sn 0.082240(10) 0.06157(3) 0.327942(13) 0.01798(8) Uani 1 1 d .
Se1 Se 0.034426(15) 0.23174(4) 0.179984(19) 0.01884(10) Uani 1 1 d .
O1 O 0.05008(10) 0.0730(3) 0.22202(13) 0.0200(6) Uani 1 1 d .
O2 O -0.03362(10) 0.2261(3) 0.16421(14) 0.0226(6) Uani 1 1 d .
C18 C 0.20000(17) 0.1294(5) 0.3385(3) 0.0341(11) Uani 1 1 d .
H18 H 0.2019 0.0359 0.3256 0.041 Uiso 1 1 d R
C11 C 0.17098(18) -0.2410(5) 0.3028(3) 0.0364(11) Uani 1 1 d .
H11A H 0.1744 -0.3246 0.2776 0.044 Uiso 1 1 d R
H11B H 0.1638 -0.2667 0.3454 0.044 Uiso 1 1 d R
H11C H 0.2033 -0.1879 0.3125 0.044 Uiso 1 1 d R
C1 C 0.05964(14) -0.1431(4) 0.3513(2) 0.0193(8) Uani 1 1 d .
C5 C 0.04719(16) -0.3907(5) 0.3296(2) 0.0263(9) Uani 1 1 d .
H5 H 0.0472 -0.4690 0.3018 0.032 Uiso 1 1 d R
C17 C 0.24469(18) 0.2132(6) 0.3519(3) 0.0438(13) Uani 1 1 d .
H17 H 0.2762 0.1759 0.3472 0.053 Uiso 1 1 d R
O3 O 0.04396(11) 0.2002(3) 0.10467(14) 0.0281(7) Uani 1 1 d .
N2 N 0.12755(13) -0.1546(4) 0.26113(17) 0.0246(8) Uani 1 1 d .
C10 C 0.07833(15) -0.2385(5) 0.2451(2) 0.0235(9) Uani 1 1 d .
H10A H 0.0844 -0.3296 0.2268 0.028 Uiso 1 1 d R
H10B H 0.0509 -0.1904 0.2102 0.028 Uiso 1 1 d R
C7 C 0.05180(17) -0.0335(5) 0.4604(2) 0.0256(10) Uani 1 1 d .
H7A H 0.0191 0.0197 0.4468 0.031 Uiso 1 1 d R
H7B H 0.0572 -0.0641 0.5078 0.031 Uiso 1 1 d R
N1 N 0.09604(14) 0.0580(4) 0.45571(17) 0.0246(8) Uani 1 1 d .
C2 C 0.04764(15) -0.1591(4) 0.4145(2) 0.0200(8) Uani 1 1 d .
C8 C 0.14687(18) -0.0113(6) 0.4873(2) 0.0350(11) Uani 1 1 d .
H8A H 0.1489 -0.0355 0.5342 0.042 Uiso 1 1 d R
H8B H 0.1753 0.0514 0.4866 0.042 Uiso 1 1 d R
H8C H 0.1496 -0.0953 0.4620 0.042 Uiso 1 1 d R
C13 C 0.15257(15) 0.1827(5) 0.34492(19) 0.0215(9) Uani 1 1 d .
C6 C 0.06067(15) -0.2587(4) 0.3096(2) 0.0211(9) Uani 1 1 d .
C3 C 0.03387(17) -0.2919(5) 0.4331(2) 0.0287(10) Uani 1 1 d .
H3 H 0.0252 -0.3043 0.4744 0.034 Uiso 1 1 d R
C12 C 0.13863(18) -0.1130(5) 0.1964(2) 0.0321(11) Uani 1 1 d .
H12A H 0.1697 -0.0550 0.2063 0.039 Uiso 1 1 d R
H12B H 0.1091 -0.0612 0.1683 0.039 Uiso 1 1 d R
H12C H 0.1442 -0.1960 0.1721 0.039 Uiso 1 1 d R
C14 C 0.15133(17) 0.3226(5) 0.3656(2) 0.0297(10) Uani 1 1 d .
H14 H 0.1200 0.3609 0.3704 0.036 Uiso 1 1 d R
C15 C 0.19631(19) 0.4048(5) 0.3788(2) 0.0371(12) Uani 1 1 d .
H15 H 0.1951 0.4979 0.3927 0.044 Uiso 1 1 d R
Cl1 Cl 0.18204(8) 0.3885(2) 0.04297(10) 0.0841(6) Uani 1 1 d .
Cl2 Cl 0.10330(8) 0.52128(19) 0.09498(11) 0.0780(5) Uani 1 1 d .
Cl3 Cl 0.17592(7) 0.3352(3) 0.18096(10) 0.0995(8) Uani 1 1 d .
C4 C 0.03322(17) -0.4056(5) 0.3908(2) 0.0294(10) Uani 1 1 d .
H4 H 0.0234 -0.4937 0.4033 0.035 Uiso 1 1 d R
C16 C 0.24302(18) 0.3502(6) 0.3717(2) 0.0390(12) Uani 1 1 d .
H16 H 0.2731 0.4065 0.3802 0.047 Uiso 1 1 d R
C9 C 0.0937(2) 0.1930(5) 0.4906(2) 0.0394(12) Uani 1 1 d .
H9A H 0.0987 0.1770 0.5390 0.047 Uiso 1 1 d R
H9B H 0.0599 0.2365 0.4710 0.047 Uiso 1 1 d R
H9C H 0.1211 0.2539 0.4843 0.047 Uiso 1 1 d R
C19 C 0.1404(2) 0.3698(7) 0.0960(3) 0.0465(13) Uani 1 1 d .
H19 H 0.1163 0.2910 0.0791 0.056 Uiso 1 1 d R

loop_
_atom_site_aniso_label
_atom_site_aniso_U_11
_atom_site_aniso_U_22
_atom_site_aniso_U_33
_atom_site_aniso_U_23
_atom_site_aniso_U_13
_atom_site_aniso_U_12
Sn1 0.01664(13) 0.02028(15) 0.01688(13) 0.00101(12) 0.00443(10) -0.00223(11)
Se1 0.0198(2) 0.0208(2) 0.0175(2) 0.00073(16) 0.00771(15) -0.00235(16)
O1 0.0232(14) 0.0203(16) 0.0172(13) 0.0017(12) 0.0066(11) 0.0042(12)
O2 0.0184(13) 0.0256(17) 0.0242(15) 0.0055(13) 0.0065(11) 0.0032(12)
C18 0.024(2) 0.029(3) 0.051(3) -0.007(2) 0.013(2) -0.004(2)
C11 0.029(2) 0.036(3) 0.044(3) 0.000(2) 0.010(2) 0.008(2)
C1 0.0143(18) 0.021(2) 0.022(2) 0.0005(17) 0.0046(15) 0.0001(16)
C5 0.026(2) 0.017(2) 0.030(2) -0.0013(18) -0.0015(18) 0.0019(18)
C17 0.022(2) 0.053(4) 0.058(3) -0.007(3) 0.012(2) -0.006(2)
O3 0.0296(16) 0.0385(19) 0.0187(15) 0.0014(13) 0.0110(13) -0.0062(14)
N2 0.0247(17) 0.027(2) 0.0243(18) 0.0004(15) 0.0098(15) 0.0043(16)
C10 0.023(2) 0.025(2) 0.023(2) -0.0065(18) 0.0063(17) -0.0008(18)
C7 0.034(2) 0.027(3) 0.019(2) 0.0036(17) 0.0130(18) 0.0018(19)
N1 0.0308(18) 0.024(2) 0.0180(17) -0.0018(15) 0.0052(14) -0.0037(16)
C2 0.0190(19) 0.022(2) 0.019(2) 0.0002(17) 0.0051(16) -0.0001(17)
C8 0.032(2) 0.043(3) 0.025(2) 0.000(2) 0.0003(19) -0.006(2)
C13 0.022(2) 0.026(2) 0.0145(19) 0.0037(17) 0.0010(16) -0.0035(17)
C6 0.0165(18) 0.023(2) 0.023(2) 0.0014(17) 0.0035(16) 0.0003(17)
C3 0.031(2) 0.031(3) 0.025(2) 0.0068(19) 0.0100(19) -0.003(2)
C12 0.035(2) 0.035(3) 0.033(2) -0.006(2) 0.022(2) 0.003(2)
C14 0.024(2) 0.029(3) 0.034(2) 0.001(2) 0.0070(19) -0.0037(19)
C15 0.048(3) 0.026(3) 0.037(3) -0.003(2) 0.011(2) -0.013(2)
Cl1 0.0903(12) 0.1042(15) 0.0793(12) -0.0341(11) 0.0591(11) -0.0491(12)
Cl2 0.0980(14) 0.0459(10) 0.0951(14) -0.0042(9) 0.0351(11) -0.0044(9)
Cl3 0.0501(9) 0.175(2) 0.0655(11) 0.0430(14) 0.0029(8) -0.0166(12)
C4 0.032(2) 0.022(3) 0.031(2) 0.0041(19) 0.0018(19) -0.0039(19)
C16 0.027(2) 0.053(4) 0.036(3) -0.002(2) 0.007(2) -0.020(2)
C9 0.070(4) 0.030(3) 0.019(2) -0.006(2) 0.013(2) -0.007(3)
C19 0.043(3) 0.053(4) 0.047(3) 0.000(3) 0.018(3) -0.014(3)

loop_
_atom_type_symbol
_atom_type_description
_atom_type_scat_dispersion_real
_atom_type_scat_dispersion_imag
_atom_type_scat_source
C C 0.0033 0.0016 'International Tables Vol C Tables 4.2.6.8 and 6.1.1.4'
H H 0.0000 0.0000 'International Tables Vol C Tables 4.2.6.8 and 6.1.1.4'
O O 0.0106 0.0060 'International Tables Vol C Tables 4.2.6.8 and 6.1.1.4'
N N 0.0061 0.0033 'International Tables Vol C Tables 4.2.6.8 and 6.1.1.4'
Se Se -0.0929 2.2259 'International Tables Vol C Tables 4.2.6.8 and 6.1.1.4'
Cl Cl 0.1484 0.1585 'International Tables Vol C Tables 4.2.6.8 and 6.1.1.4'
Sn Sn -0.6537 1.4246 'International Tables Vol C Tables 4.2.6.8 and 6.1.1.4'

loop_
_exptl_crystal_face_index_h
_exptl_crystal_face_index_k
_exptl_crystal_face_index_l
_exptl_crystal_face_perp_dist
0 1 0 0.027
0 -1 0 0.102
-1 0 0 0.045
1 0 0 0.074
0 0 1 0.054
1 0 -1 0.088
-1 0 -1 0.057

loop_
_geom_angle_atom_site_label_1
_geom_angle_atom_site_label_2
_geom_angle_atom_site_label_3
_geom_angle
_geom_angle_site_symmetry_1
_geom_angle_site_symmetry_3
O2 Sn1 O1 87.39(11) 2 .
O2 Sn1 C1 117.37(12) 2 .
O1 Sn1 C1 102.57(13) . .
O2 Sn1 C13 96.32(14) 2 .
O1 Sn1 C13 103.07(13) . .
C1 Sn1 C13 138.14(15) . .
O2 Sn1 N1 81.15(11) 2 .
O1 Sn1 N1 164.69(11) . .
C1 Sn1 N1 74.23(13) . .
C13 Sn1 N1 88.32(13) . .
O3 Se1 O1 102.65(14) . .
O3 Se1 O2 104.01(14) . .
O1 Se1 O2 99.03(13) . .
Se1 O1 Sn1 121.80(15) . .
Se1 O2 Sn1 130.18(16) . 2
C17 C18 C13 120.8(5) . .
C17 C18 H18 119.6 . .
C13 C18 H18 119.6 . .
N2 C11 H11A 109.5 . .
N2 C11 H11B 109.8 . .
H11A C11 H11B 109.5 . .
N2 C11 H11C 109.1 . .
H11A C11 H11C 109.5 . .
H11B C11 H11C 109.5 . .
C6 C1 C2 120.8(4) . .
C6 C1 Sn1 122.4(3) . .
C2 C1 Sn1 116.6(3) . .
C4 C5 C6 120.0(4) . .
C4 C5 H5 119.8 . .
C6 C5 H5 120.1 . .
C16 C17 C18 120.7(5) . .
C16 C17 H17 119.6 . .
C18 C17 H17 119.7 . .
C11 N2 C12 110.1(3) . .
C11 N2 C10 108.7(4) . .
C12 N2 C10 109.2(3) . .
N2 C10 C6 110.0(3) . .
N2 C10 H10A 109.6 . .
C6 C10 H10A 109.6 . .
N2 C10 H10B 109.6 . .
C6 C10 H10B 109.8 . .
H10A C10 H10B 108.2 . .
N1 C7 C2 110.7(3) . .
N1 C7 H7A 109.2 . .
C2 C7 H7A 109.5 . .
N1 C7 H7B 109.6 . .
C2 C7 H7B 109.6 . .
H7A C7 H7B 108.1 . .
C8 N1 C9 109.7(4) . .
C8 N1 C7 110.4(4) . .
C9 N1 C7 110.1(3) . .
C8 N1 Sn1 107.9(3) . .
C9 N1 Sn1 117.8(3) . .
C7 N1 Sn1 100.5(2) . .
C3 C2 C1 118.9(4) . .
C3 C2 C7 122.4(4) . .
C1 C2 C7 118.6(4) . .
N1 C8 H8A 109.2 . .
N1 C8 H8B 109.6 . .
H8A C8 H8B 109.5 . .
N1 C8 H8C 109.6 . .
H8A C8 H8C 109.5 . .
H8B C8 H8C 109.5 . .
C18 C13 C14 118.1(4) . .
C18 C13 Sn1 123.7(3) . .
C14 C13 Sn1 118.1(3) . .
C1 C6 C5 119.2(4) . .
C1 C6 C10 118.9(4) . .
C5 C6 C10 121.8(4) . .
C4 C3 C2 120.3(4) . .
C4 C3 H3 119.5 . .
C2 C3 H3 120.2 . .
N2 C12 H12A 109.8 . .
N2 C12 H12B 109.4 . .
H12A C12 H12B 109.5 . .
N2 C12 H12C 109.2 . .
H12A C12 H12C 109.5 . .
H12B C12 H12C 109.5 . .
C15 C14 C13 120.4(4) . .
C15 C14 H14 119.7 . .
C13 C14 H14 119.9 . .
C16 C15 C14 120.6(5) . .
C16 C15 H15 119.6 . .
C14 C15 H15 119.8 . .
C3 C4 C5 120.7(4) . .
C3 C4 H4 119.6 . .
C5 C4 H4 119.6 . .
C17 C16 C15 119.4(4) . .
C17 C16 H16 120.4 . .
C15 C16 H16 120.2 . .
N1 C9 H9A 109.6 . .
N1 C9 H9B 109.6 . .
H9A C9 H9B 109.5 . .
N1 C9 H9C 109.2 . .
H9A C9 H9C 109.5 . .
H9B C9 H9C 109.5 . .
Cl2 C19 Cl3 108.4(3) . .
Cl2 C19 Cl1 110.9(3) . .
Cl3 C19 Cl1 111.5(3) . .
Cl2 C19 H19 108.6 . .
Cl3 C19 H19 108.5 . .
Cl1 C19 H19 108.8 . .

loop_
_geom_bond_atom_site_label_1
_geom_bond_atom_site_label_2
_geom_bond_distance
_geom_bond_site_symmetry_2
Sn1 O2 2.052(3) 2
Sn1 O1 2.069(3) .
Sn1 C1 2.122(4) .
Sn1 C13 2.124(4) .
Sn1 N1 2.498(3) .
Se1 O3 1.633(3) .
Se1 O1 1.721(3) .
Se1 O2 1.731(3) .
O2 Sn1 2.052(3) 2
C18 C17 1.383(6) .
C18 C13 1.386(6) .
C18 H18 0.9299 .
C11 N2 1.466(6) .
C11 H11A 0.9601 .
C11 H11B 0.9598 .
C11 H11C 0.9600 .
C1 C6 1.387(6) .
C1 C2 1.403(5) .
C5 C4 1.388(6) .
C5 C6 1.392(6) .
C5 H5 0.9300 .
C17 C16 1.364(8) .
C17 H17 0.9301 .
N2 C12 1.468(5) .
N2 C10 1.478(5) .
C10 C6 1.509(5) .
C10 H10A 0.9701 .
C10 H10B 0.9700 .
C7 N1 1.477(5) .
C7 C2 1.493(6) .
C7 H7A 0.9701 .
C7 H7B 0.9700 .
N1 C8 1.468(6) .
N1 C9 1.470(6) .
C2 C3 1.391(6) .
C8 H8A 0.9599 .
C8 H8B 0.9600 .
C8 H8C 0.9600 .
C13 C14 1.395(6) .
C3 C4 1.373(6) .
C3 H3 0.9299 .
C12 H12A 0.9600 .
C12 H12B 0.9601 .
C12 H12C 0.9599 .
C14 C15 1.381(6) .
C14 H14 0.9298 .
C15 C16 1.378(7) .
C15 H15 0.9300 .
Cl1 C19 1.739(5) .
Cl2 C19 1.735(6) .
Cl3 C19 1.738(6) .
C4 H4 0.9301 .
C16 H16 0.9300 .
C9 H9A 0.9601 .
C9 H9B 0.9601 .
C9 H9C 0.9599 .
C19 H19 0.9800 .
